data_4073255
loop_
_publ_author_name
'Zhang, Hong'
'Feng, Li'
'Gong, Lei'
'Wu, Liqiong'
'He, Guomei'
'Wen, Tingbin'
'Yang, Fangzu'
'Xia, Haiping'

_publ_section_title
;
 Synthesis and Characterization of Stable Ruthenabenzenes Starting from
 HC&#x22EE;CCH(OH)C&#x22EE;CH
;
_journal_issue 10
_journal_name_full Organometallics
_journal_page_first 2705
_journal_paper_doi 10.1021/om070195k
_journal_volume 26
_journal_year 2007
_chemical_formula_moiety 'C57 H59 N2 P4 Ru,  Cl3'
_chemical_formula_sum 'C57 H59 Cl3 N2 P4 Ru'
_chemical_formula_weight 1103.36
_chemical_name_systematic
; 
 ? 
;
_space_group_IT_number 70
_symmetry_cell_setting orthorhombic
_symmetry_space_group_name_Hall '-F 2uv 2vw'
_symmetry_space_group_name_H-M 'F d d d :2'
_atom_sites_solution_hydrogens geom
_atom_sites_solution_primary direct
_atom_sites_solution_secondary difmap
_audit_creation_method SHELXL-97
_cell_angle_alpha 90.00
_cell_angle_beta 90.00
_cell_angle_gamma 90.00
_cell_formula_units_Z 16
_cell_length_a 24.495(4)
_cell_length_b 25.713(4)
_cell_length_c 43.627(10)
_cell_measurement_reflns_used 5495
_cell_measurement_temperature 223(2)
_cell_measurement_theta_max 24.70
_cell_measurement_theta_min 2.48
_cell_volume 27478(9)
_computing_cell_refinement 'Bruker SMART'
_computing_data_collection 'Bruker SMART'
_computing_data_reduction 'Bruker SAINT'
_computing_molecular_graphics 'Bruker SHELXTL'
_computing_publication_material 'Bruker SHELXTL'
_computing_structure_refinement 'SHELXL-97 (Sheldrick, 1997)'
_computing_structure_solution 'SHELXS-97 (Sheldrick, 1990)'
_diffrn_ambient_temperature 223(2)
_diffrn_measured_fraction_theta_full 0.955
_diffrn_measured_fraction_theta_max 0.955
_diffrn_measurement_device_type 'CCD area detector'
_diffrn_measurement_method 'phi and omega scans'
_diffrn_radiation_monochromator graphite
_diffrn_radiation_source 'fine-focus sealed tube'
_diffrn_radiation_type MoK\a
_diffrn_radiation_wavelength 0.71073
_diffrn_reflns_av_R_equivalents 0.0585
_diffrn_reflns_av_sigmaI/netI 0.0356
_diffrn_reflns_limit_h_max 29
_diffrn_reflns_limit_h_min -30
_diffrn_reflns_limit_k_max 31
_diffrn_reflns_limit_k_min -31
_diffrn_reflns_limit_l_max 53
_diffrn_reflns_limit_l_min -53
_diffrn_reflns_number 49116
_diffrn_reflns_theta_full 26.00
_diffrn_reflns_theta_max 26.00
_diffrn_reflns_theta_min 1.81
_exptl_absorpt_coefficient_mu 0.468
_exptl_absorpt_correction_T_max 1
_exptl_absorpt_correction_T_min 0.858035
_exptl_absorpt_correction_type empirical
_exptl_absorpt_process_details SADABS
_exptl_crystal_colour green
_exptl_crystal_density_diffrn 1.067
_exptl_crystal_density_method 'not measured'
_exptl_crystal_description block
_exptl_crystal_F_000 9120
_exptl_crystal_size_max 0.40
_exptl_crystal_size_mid 0.38
_exptl_crystal_size_min 0.33
_refine_diff_density_max 1.123
_refine_diff_density_min -0.467
_refine_diff_density_rms 0.110
_refine_ls_extinction_method none
_refine_ls_goodness_of_fit_ref 1.103
_refine_ls_hydrogen_treatment constr
_refine_ls_matrix_type full
_refine_ls_number_parameters 329
_refine_ls_number_reflns 6461
_refine_ls_number_restraints 3
_refine_ls_restrained_S_all 1.116
_refine_ls_R_factor_all 0.0925
_refine_ls_R_factor_gt 0.0750
_refine_ls_shift/su_max 0.002
_refine_ls_shift/su_mean 0.000
_refine_ls_structure_factor_coef Fsqd
_refine_ls_weighting_details 'calc w=1/[\s^2^(Fo^2^)+(0.1153P)^2^+83.0477P] where P=(Fo^2^+2Fc^2^)/3'
_refine_ls_weighting_scheme calc
_refine_ls_wR_factor_gt 0.1867
_refine_ls_wR_factor_ref 0.1970
_reflns_number_gt 5151
_reflns_number_total 6461
_reflns_threshold_expression >2sigma(I)
_cod_data_source_file om070195ksi20070302_044625.cif
_cod_data_source_block complex8
_cod_depositor_comments
;
The following automatic conversions were performed:

'_symmetry_cell_setting' value 'Orthorhombic' changed to
'orthorhombic' according to
/home/saulius/struct/CIF-dictionaries/cif_core.dic dictionary named
'cif_core.dic' version 2.4.1 from
2010-06-29.

'_exptl_absorpt_correction_type' value 'Empirical'
changed to 'empirical' according to
/home/saulius/struct/CIF-dictionaries/cif_core.dic dictionary named
'cif_core.dic' version 2.4.1 from 2010-06-29.

Automatic conversion script
Id: cif_fix_values 1715 2011-07-08 13:25:40Z adriana 
;
_cod_original_cell_volume 27479(9)
_cod_original_sg_symbol_H-M Fddd
_cod_database_code 4073255

loop_
_symmetry_equiv_pos_as_xyz
'x, y, z'
'-x+3/4, -y+3/4, z'
'-x+3/4, y, -z+3/4'
'x, -y+3/4, -z+3/4'
'x, y+1/2, z+1/2'
'-x+3/4, -y+5/4, z+1/2'
'-x+3/4, y+1/2, -z+5/4'
'x, -y+5/4, -z+5/4'
'x+1/2, y, z+1/2'
'-x+5/4, -y+3/4, z+1/2'
'-x+5/4, y, -z+5/4'
'x+1/2, -y+3/4, -z+5/4'
'x+1/2, y+1/2, z'
'-x+5/4, -y+5/4, z'
'-x+5/4, y+1/2, -z+3/4'
'x+1/2, -y+5/4, -z+3/4'
'-x, -y, -z'
'x-3/4, y-3/4, -z'
'x-3/4, -y, z-3/4'
'-x, y-3/4, z-3/4'
'-x, -y+1/2, -z+1/2'
'x-3/4, y-1/4, -z+1/2'
'x-3/4, -y+1/2, z-1/4'
'-x, y-1/4, z-1/4'
'-x+1/2, -y, -z+1/2'
'x-1/4, y-3/4, -z+1/2'
'x-1/4, -y, z-1/4'
'-x+1/2, y-3/4, z-1/4'
'-x+1/2, -y+1/2, -z'
'x-1/4, y-1/4, -z'
'x-1/4, -y+1/2, z-3/4'
'-x+1/2, y-1/4, z-3/4'

loop_
_atom_site_label
_atom_site_type_symbol
_atom_site_fract_x
_atom_site_fract_y
_atom_site_fract_z
_atom_site_U_iso_or_equiv
_atom_site_adp_type
_atom_site_occupancy
_atom_site_symmetry_multiplicity
_atom_site_calc_flag
_atom_site_refinement_flags
Ru1 Ru 0.3750 0.3750 0.545142(9) 0.03026(18) Uani 1 2 d S
P1 P 0.37228(6) 0.28341(5) 0.54276(3) 0.0487(3) Uani 1 1 d .
P2 P 0.26488(4) 0.36594(4) 0.63095(2) 0.0359(3) Uani 1 1 d .
N1 N 0.42918(15) 0.37434(14) 0.50530(8) 0.0382(8) Uani 1 1 d .
C1 C 0.32064(17) 0.37241(17) 0.57667(9) 0.0359(9) Uani 1 1 d .
H1A H 0.2848 0.3726 0.5696 0.043 Uiso 1 1 calc R
C2 C 0.32562(16) 0.37026(15) 0.60829(9) 0.0321(8) Uani 1 1 d .
C3 C 0.3750 0.3750 0.62329(13) 0.0368(13) Uani 1 2 d S
H3A H 0.3750 0.3750 0.6446 0.044 Uiso 1 2 calc SR
C11 C 0.4048(2) 0.37374(17) 0.47761(9) 0.0403(10) Uani 1 1 d .
C12 C 0.4351(2) 0.3710(2) 0.45079(11) 0.0561(13) Uani 1 1 d .
H12A H 0.4176 0.3703 0.4319 0.067 Uiso 1 1 calc R
C13 C 0.4913(2) 0.3693(2) 0.45236(12) 0.0605(14) Uani 1 1 d .
H13A H 0.5121 0.3679 0.4345 0.073 Uiso 1 1 calc R
C14 C 0.5162(2) 0.3697(2) 0.48059(12) 0.0577(13) Uani 1 1 d .
H14A H 0.5540 0.3689 0.4823 0.069 Uiso 1 1 calc R
C15 C 0.4836(2) 0.3713(2) 0.50637(11) 0.0483(11) Uani 1 1 d .
H15A H 0.5004 0.3703 0.5255 0.058 Uiso 1 1 calc R
C111 C 0.3996(5) 0.2524(3) 0.57593(16) 0.107(3) Uani 1 1 d .
H11A H 0.3973 0.2154 0.5735 0.160 Uiso 1 1 calc R
H11B H 0.3791 0.2628 0.5937 0.160 Uiso 1 1 calc R
H11C H 0.4371 0.2624 0.5784 0.160 Uiso 1 1 calc R
C121 C 0.4075(4) 0.2541(3) 0.51161(15) 0.095(3) Uani 1 1 d .
H12B H 0.4037 0.2170 0.5128 0.142 Uiso 1 1 calc R
H12C H 0.4455 0.2632 0.5126 0.142 Uiso 1 1 calc R
H12D H 0.3924 0.2663 0.4926 0.142 Uiso 1 1 calc R
C131 C 0.3052(4) 0.2571(3) 0.5420(3) 0.124(4) Uani 1 1 d .
H13B H 0.3073 0.2198 0.5411 0.186 Uiso 1 1 calc R
H13C H 0.2862 0.2699 0.5243 0.186 Uiso 1 1 calc R
H13D H 0.2860 0.2674 0.5602 0.186 Uiso 1 1 calc R
C211 C 0.21260(18) 0.3350(2) 0.60876(10) 0.0464(11) Uani 1 1 d .
C212 C 0.2021(2) 0.2831(2) 0.61231(13) 0.0636(15) Uani 1 1 d .
H21A H 0.2205 0.2637 0.6270 0.076 Uiso 1 1 calc R
C213 C 0.1632(3) 0.2599(3) 0.59328(17) 0.080(2) Uani 1 1 d .
H21B H 0.1547 0.2249 0.5960 0.097 Uiso 1 1 calc R
C214 C 0.1382(3) 0.2865(4) 0.57167(17) 0.089(3) Uani 1 1 d .
H21C H 0.1131 0.2699 0.5590 0.107 Uiso 1 1 calc R
C215 C 0.1487(2) 0.3378(4) 0.56776(14) 0.077(2) Uani 1 1 d .
H21D H 0.1308 0.3563 0.5525 0.092 Uiso 1 1 calc R
C216 C 0.1854(2) 0.3621(3) 0.58605(11) 0.0577(14) Uani 1 1 d .
H21E H 0.1923 0.3974 0.5833 0.069 Uiso 1 1 calc R
C221 C 0.2779(2) 0.3284(2) 0.66463(10) 0.0469(12) Uani 1 1 d .
C222 C 0.2547(2) 0.3435(3) 0.69249(11) 0.0618(15) Uani 1 1 d .
H22A H 0.2336 0.3734 0.6938 0.074 Uiso 1 1 calc R
C223 C 0.2636(4) 0.3136(3) 0.71735(14) 0.088(2) Uani 1 1 d .
H22B H 0.2501 0.3241 0.7363 0.106 Uiso 1 1 calc R
C224 C 0.2921(4) 0.2681(4) 0.71519(16) 0.096(3) Uani 1 1 d .
H22C H 0.2947 0.2465 0.7322 0.115 Uiso 1 1 calc R
C225 C 0.3167(3) 0.2541(3) 0.68861(17) 0.083(2) Uani 1 1 d .
H22D H 0.3390 0.2249 0.6879 0.100 Uiso 1 1 calc R
C226 C 0.3084(2) 0.2835(2) 0.66267(12) 0.0616(14) Uani 1 1 d .
H22E H 0.3232 0.2731 0.6440 0.074 Uiso 1 1 calc R
C231 C 0.2430(2) 0.42931(19) 0.64281(11) 0.0478(11) Uani 1 1 d .
C232 C 0.1888(2) 0.4400(3) 0.64746(16) 0.0723(17) Uani 1 1 d .
H23A H 0.1627 0.4152 0.6422 0.087 Uiso 1 1 calc R
C233 C 0.1724(3) 0.4861(3) 0.6596(2) 0.091(2) Uani 1 1 d .
H23B H 0.1356 0.4928 0.6629 0.109 Uiso 1 1 calc R
C234 C 0.2120(4) 0.5230(3) 0.6670(2) 0.108(3) Uani 1 1 d .
H23C H 0.2016 0.5552 0.6748 0.130 Uiso 1 1 calc R
C235 C 0.2646(4) 0.5121(3) 0.6627(2) 0.098(3) Uani 1 1 d .
H23D H 0.2908 0.5365 0.6683 0.118 Uiso 1 1 calc R
C236 C 0.2813(3) 0.4655(2) 0.65012(17) 0.0724(17) Uani 1 1 d .
H23E H 0.3181 0.4589 0.6467 0.087 Uiso 1 1 calc R
Cl1 Cl 1.1250 0.1250 0.6250 0.0826(11) Uani 1 4 d S
Cl2 Cl 0.54890(17) 0.27648(15) 0.54486(8) 0.0890(11) Uani 0.50 1 d PD
Cl3 Cl 0.6554(2) 0.36965(13) 0.45457(13) 0.1137(18) Uani 0.50 1 d PD
Cl4 Cl 0.6635(8) 0.3160(8) 0.5193(3) 0.129(8) Uani 0.12 1 d PD
Cl5 Cl 0.5155(7) 0.1616(5) 0.5591(4) 0.111(6) Uani 0.13 1 d PD

loop_
_atom_site_aniso_label
_atom_site_aniso_U_11
_atom_site_aniso_U_22
_atom_site_aniso_U_33
_atom_site_aniso_U_23
_atom_site_aniso_U_13
_atom_site_aniso_U_12
Ru1 0.0307(3) 0.0433(3) 0.0168(2) 0.000 0.000 -0.00345(19)
P1 0.0620(8) 0.0447(7) 0.0394(7) -0.0003(5) 0.0040(6) -0.0031(6)
P2 0.0324(5) 0.0530(7) 0.0222(5) -0.0015(4) 0.0039(4) -0.0091(5)
N1 0.0381(19) 0.053(2) 0.0238(16) 0.0041(14) 0.0025(14) -0.0040(16)
C1 0.0274(19) 0.055(2) 0.0256(18) -0.0013(17) 0.0006(15) 0.0001(18)
C2 0.029(2) 0.038(2) 0.029(2) 0.0012(15) 0.0026(15) -0.0057(16)
C3 0.039(3) 0.051(3) 0.021(2) 0.000 0.000 -0.006(3)
C11 0.054(3) 0.045(2) 0.0214(18) 0.0005(16) 0.0002(17) 0.001(2)
C12 0.072(4) 0.070(3) 0.026(2) 0.001(2) 0.006(2) 0.005(3)
C13 0.061(3) 0.083(4) 0.038(3) 0.011(2) 0.023(2) 0.008(3)
C14 0.054(3) 0.077(4) 0.042(3) 0.003(2) 0.017(2) 0.001(3)
C15 0.043(3) 0.069(3) 0.033(2) 0.004(2) 0.0080(19) -0.003(2)
C111 0.207(10) 0.056(4) 0.057(4) 0.011(3) 0.001(5) 0.040(5)
C121 0.173(8) 0.055(4) 0.056(4) -0.012(3) 0.035(5) 0.012(4)
C131 0.112(7) 0.062(4) 0.199(11) -0.020(5) 0.011(7) -0.039(4)
C211 0.032(2) 0.077(3) 0.030(2) -0.006(2) 0.0055(17) -0.015(2)
C212 0.060(3) 0.077(4) 0.053(3) -0.011(3) 0.012(3) -0.029(3)
C213 0.075(4) 0.090(5) 0.077(4) -0.029(4) 0.014(4) -0.033(4)
C214 0.061(4) 0.153(8) 0.054(4) -0.036(4) -0.003(3) -0.032(5)
C215 0.039(3) 0.140(7) 0.051(3) -0.012(4) -0.004(2) -0.003(4)
C216 0.037(2) 0.093(4) 0.043(3) -0.003(3) 0.002(2) -0.003(2)
C221 0.044(3) 0.069(3) 0.028(2) 0.0039(19) 0.0035(18) -0.017(2)
C222 0.064(3) 0.093(4) 0.029(2) 0.001(2) 0.005(2) -0.028(3)
C223 0.114(6) 0.112(6) 0.039(3) 0.014(3) 0.010(3) -0.024(5)
C224 0.112(6) 0.124(7) 0.052(4) 0.044(4) -0.005(4) -0.023(5)
C225 0.093(5) 0.078(4) 0.078(5) 0.028(3) -0.004(4) -0.008(4)
C226 0.068(3) 0.068(4) 0.049(3) 0.017(2) 0.006(3) -0.012(3)
C231 0.043(3) 0.057(3) 0.044(3) -0.001(2) 0.014(2) 0.001(2)
C232 0.050(3) 0.081(4) 0.085(4) -0.002(3) 0.025(3) 0.002(3)
C233 0.073(4) 0.082(5) 0.119(6) -0.025(4) 0.038(4) 0.003(4)
C234 0.121(7) 0.077(5) 0.128(7) -0.032(5) 0.047(6) 0.019(5)
C235 0.103(6) 0.074(4) 0.117(6) -0.038(4) 0.037(5) -0.020(4)
C236 0.059(3) 0.062(4) 0.096(5) -0.023(3) 0.021(3) -0.012(3)
Cl1 0.144(3) 0.081(2) 0.0234(11) 0.000 0.000 0.000
Cl2 0.098(3) 0.102(3) 0.0673(19) -0.0188(17) -0.0314(18) 0.021(2)
Cl3 0.111(3) 0.0557(19) 0.174(5) -0.005(2) 0.077(3) -0.0036(18)
Cl4 0.150(18) 0.138(16) 0.099(13) -0.046(12) 0.053(12) -0.024(14)
Cl5 0.094(10) 0.120(13) 0.119(13) -0.052(11) -0.019(10) 0.016(9)

loop_
_atom_type_symbol
_atom_type_description
_atom_type_scat_dispersion_real
_atom_type_scat_dispersion_imag
_atom_type_scat_source
C C 0.0033 0.0016 'International Tables Vol C Tables 4.2.6.8 and 6.1.1.4'
H H 0.0000 0.0000 'International Tables Vol C Tables 4.2.6.8 and 6.1.1.4'
N N 0.0061 0.0033 'International Tables Vol C Tables 4.2.6.8 and 6.1.1.4'
P P 0.1023 0.0942 'International Tables Vol C Tables 4.2.6.8 and 6.1.1.4'
Cl Cl 0.1484 0.1585 'International Tables Vol C Tables 4.2.6.8 and 6.1.1.4'
Ru Ru -1.2594 0.8363 'International Tables Vol C Tables 4.2.6.8 and 6.1.1.4'

loop_
_geom_angle_atom_site_label_1
_geom_angle_atom_site_label_2
_geom_angle_atom_site_label_3
_geom_angle
_geom_angle_site_symmetry_1
_geom_angle_site_symmetry_3
C1 Ru1 C1 88.2(2) 2 .
C1 Ru1 N1 172.87(15) 2 2
C1 Ru1 N1 98.58(16) . 2
C1 Ru1 N1 98.58(16) 2 .
C1 Ru1 N1 172.87(15) . .
N1 Ru1 N1 74.73(19) 2 .
C1 Ru1 P1 94.94(13) 2 .
C1 Ru1 P1 88.70(13) . .
N1 Ru1 P1 87.45(10) 2 .
N1 Ru1 P1 88.53(10) . .
C1 Ru1 P1 88.70(13) 2 2
C1 Ru1 P1 94.94(13) . 2
N1 Ru1 P1 88.53(10) 2 2
N1 Ru1 P1 87.45(10) . 2
P1 Ru1 P1 174.95(6) . 2
C131 P1 C121 105.9(5) . .
C131 P1 C111 101.0(6) . .
C121 P1 C111 104.4(4) . .
C131 P1 Ru1 114.0(3) . .
C121 P1 Ru1 116.3(2) . .
C111 P1 Ru1 113.6(3) . .
C221 P2 C2 109.8(2) . .
C221 P2 C211 109.4(2) . .
C2 P2 C211 108.87(19) . .
C221 P2 C231 107.9(2) . .
C2 P2 C231 110.6(2) . .
C211 P2 C231 110.2(2) . .
C15 N1 C11 118.3(4) . .
C15 N1 Ru1 125.3(3) . .
C11 N1 Ru1 116.3(3) . .
C2 C1 Ru1 130.9(3) . .
C3 C2 C1 123.0(4) . .
C3 C2 P2 118.2(3) . .
C1 C2 P2 118.6(3) . .
C2 C3 C2 123.4(5) . 2
N1 C11 C12 121.2(4) . .
N1 C11 C11 116.3(2) . 2
C12 C11 C11 122.5(3) . 2
C13 C12 C11 119.6(5) . .
C14 C13 C12 119.1(5) . .
C13 C14 C15 118.3(5) . .
N1 C15 C14 123.4(5) . .
C212 C211 C216 118.9(5) . .
C212 C211 P2 120.4(4) . .
C216 C211 P2 120.5(4) . .
C211 C212 C213 118.5(6) . .
C214 C213 C212 121.4(7) . .
C213 C214 C215 120.5(6) . .
C214 C215 C216 120.2(7) . .
C215 C216 C211 120.5(6) . .
C226 C221 C222 120.5(5) . .
C226 C221 P2 119.9(4) . .
C222 C221 P2 119.5(5) . .
C223 C222 C221 118.5(7) . .
C222 C223 C224 121.1(7) . .
C225 C224 C223 120.9(6) . .
C224 C225 C226 119.5(7) . .
C225 C226 C221 119.3(6) . .
C236 C231 C232 119.8(5) . .
C236 C231 P2 118.8(4) . .
C232 C231 P2 121.0(4) . .
C233 C232 C231 121.2(6) . .
C232 C233 C234 118.7(7) . .
C235 C234 C233 119.7(7) . .
C234 C235 C236 121.7(7) . .
C231 C236 C235 118.8(6) . .

loop_
_geom_bond_atom_site_label_1
_geom_bond_atom_site_label_2
_geom_bond_distance
_geom_bond_site_symmetry_2
Ru1 C1 1.916(4) 2
Ru1 C1 1.916(4) .
Ru1 N1 2.187(3) 2
Ru1 N1 2.187(3) .
Ru1 P1 2.3583(14) .
Ru1 P1 2.3583(14) 2
P1 C131 1.776(9) .
P1 C121 1.777(6) .
P1 C111 1.782(7) .
P2 C221 1.787(5) .
P2 C2 1.790(4) .
P2 C211 1.791(4) .
P2 C231 1.792(5) .
N1 C15 1.336(6) .
N1 C11 1.348(5) .
C1 C2 1.386(5) .
C2 C3 1.381(5) .
C3 C2 1.381(5) 2
C11 C12 1.388(6) .
C11 C11 1.460(10) 2
C12 C13 1.380(9) .
C13 C14 1.374(8) .
C14 C15 1.380(7) .
C211 C212 1.368(8) .
C211 C216 1.383(7) .
C212 C213 1.399(9) .
C213 C214 1.315(12) .
C214 C215 1.355(12) .
C215 C216 1.355(8) .
C221 C226 1.378(8) .
C221 C222 1.396(7) .
C222 C223 1.347(9) .
C223 C224 1.365(12) .
C224 C225 1.355(11) .
C225 C226 1.375(8) .
C231 C236 1.359(8) .
C231 C232 1.370(8) .
C232 C233 1.359(9) .
C233 C234 1.393(12) .
C234 C235 1.333(12) .
C235 C236 1.380(9) .
